data_4346018
loop_
_publ_author_name
'Tan, Bin'
'Chen, Cheng'
'Cai, Li-Xuan'
'Zhang, Ya-Jun'
'Huang, Xiao-Ying'
'Zhang, Jie'

_publ_section_title
;
 Introduction of lewis acidic and redox-active sites into a porous
 framework for ammonia capture with visual color response.
;
_journal_issue 7
_journal_name_full 'Inorganic chemistry'
_journal_page_first 3456
_journal_page_last 3461
_journal_paper_doi 10.1021/acs.inorgchem.5b00023
_journal_volume 54
_journal_year 2015
_chemical_formula_moiety 'C43 H51 N4 O24 Zn2'
_chemical_formula_sum 'C43 H51 N4 O24 Zn2'
_chemical_formula_weight 1138.62
_space_group_IT_number 14
_space_group_name_Hall '-P 2yn'
_space_group_name_H-M_alt 'P 1 21/n 1'
_symmetry_cell_setting monoclinic
_symmetry_space_group_name_Hall '-P 2yn'
_symmetry_space_group_name_H-M 'P 1 21/n 1'
_atom_sites_solution_hydrogens geom
_atom_sites_solution_primary direct
_atom_sites_solution_secondary difmap
_audit_creation_method SHELXL-97
_cell_angle_alpha 90.00
_cell_angle_beta 91.5430(10)
_cell_angle_gamma 90.00
_cell_formula_units_Z 4
_cell_length_a 11.12310(10)
_cell_length_b 29.0062(4)
_cell_length_c 14.7756(2)
_cell_measurement_reflns_used 9666
_cell_measurement_temperature 100(2)
_cell_measurement_theta_max 74.2260
_cell_measurement_theta_min 3.3140
_cell_volume 4765.45(10)
_computing_cell_refinement
;
CrysAlisPro, Agilent Technologies,
Version 1.171.36.32 (release 02-08-2013 CrysAlis171 .NET)
(compiled Aug  2 2013,16:46:58)
;
_computing_data_collection
;
CrysAlisPro, Agilent Technologies,
Version 1.171.36.32 (release 02-08-2013 CrysAlis171 .NET)
(compiled Aug  2 2013,16:46:58)
;
_computing_data_reduction
;
CrysAlisPro, Agilent Technologies,
Version 1.171.36.32 (release 02-08-2013 CrysAlis171 .NET)
(compiled Aug  2 2013,16:46:58)
;
_computing_molecular_graphics 'DIAMOND. Version 3.0. Crystal Impact'
_computing_publication_material 'Windows Word 2003'
_computing_structure_refinement 'SHELXL-97 (Sheldrick, 1997)'
_computing_structure_solution 'SHELXS-97 (Sheldrick, 1990)'
_diffrn_ambient_temperature 100(2)
_diffrn_detector_area_resol_mean 10.3503
_diffrn_measured_fraction_theta_full 0.975
_diffrn_measured_fraction_theta_max 0.975
_diffrn_measurement_device_type 'SuperNova, Dual, Cu at zero, Atlas'
_diffrn_measurement_method '\w scans'
_diffrn_radiation_monochromator graphite
_diffrn_radiation_source 'fine-focus sealed tube'
_diffrn_radiation_type CuK\a
_diffrn_radiation_wavelength 1.54178
_diffrn_reflns_av_R_equivalents 0.0193
_diffrn_reflns_av_sigmaI/netI 0.0249
_diffrn_reflns_limit_h_max 8
_diffrn_reflns_limit_h_min -13
_diffrn_reflns_limit_k_max 36
_diffrn_reflns_limit_k_min -35
_diffrn_reflns_limit_l_max 18
_diffrn_reflns_limit_l_min -16
_diffrn_reflns_number 20186
_diffrn_reflns_theta_full 74.41
_diffrn_reflns_theta_max 74.41
_diffrn_reflns_theta_min 3.05
_exptl_absorpt_coefficient_mu 2.054
_exptl_absorpt_correction_T_max 1.00000
_exptl_absorpt_correction_T_min 0.61084
_exptl_absorpt_correction_type multi-scan
_exptl_absorpt_process_details
;
CrysAlisPro, Agilent Technologies,
Version 1.171.36.32 (release 02-08-2013 CrysAlis171 .NET)
(compiled Aug  2 2013,16:46:58)
Empirical absorption correction using spherical harmonics,
 implemented in SCALE3 ABSPACK scaling algorithm.
;
_exptl_crystal_colour yellow
_exptl_crystal_density_diffrn 1.587
_exptl_crystal_density_method 'not measured'
_exptl_crystal_description lamina
_exptl_crystal_F_000 2356
_exptl_crystal_size_max 0.40
_exptl_crystal_size_mid 0.10
_exptl_crystal_size_min 0.02
_refine_diff_density_max 0.607
_refine_diff_density_min -0.482
_refine_diff_density_rms 0.075
_refine_ls_extinction_method none
_refine_ls_goodness_of_fit_ref 1.007
_refine_ls_hydrogen_treatment mixed
_refine_ls_matrix_type full
_refine_ls_number_parameters 742
_refine_ls_number_reflns 9491
_refine_ls_number_restraints 51
_refine_ls_restrained_S_all 1.015
_refine_ls_R_factor_all 0.0528
_refine_ls_R_factor_gt 0.0464
_refine_ls_shift/su_max 0.042
_refine_ls_shift/su_mean 0.001
_refine_ls_structure_factor_coef Fsqd
_refine_ls_weighting_details 'calc w=1/[\s^2^(Fo^2^)+(0.0700P)^2^+9.0000P] where P=(Fo^2^+2Fc^2^)/3'
_refine_ls_weighting_scheme calc
_refine_ls_wR_factor_gt 0.1327
_refine_ls_wR_factor_ref 0.1381
_reflns_number_gt 8315
_reflns_number_total 9491
_reflns_threshold_expression >2sigma(I)
_cod_data_source_file ic5b00023_si_002.cif
_cod_data_source_block compound-1-L
_cod_original_sg_symbol_H-M P2(1)/n
_cod_database_code 4346018

loop_
_symmetry_equiv_pos_as_xyz
'x, y, z'
'-x+1/2, y+1/2, -z+1/2'
'-x, -y, -z'
'x-1/2, -y-1/2, z-1/2'

loop_
_atom_site_label
_atom_site_type_symbol
_atom_site_fract_x
_atom_site_fract_y
_atom_site_fract_z
_atom_site_U_iso_or_equiv
_atom_site_adp_type
_atom_site_occupancy
_atom_site_symmetry_multiplicity
_atom_site_calc_flag
_atom_site_refinement_flags
Zn1 Zn 0.08517(3) 0.672007(12) 0.35520(2) 0.02024(11) Uani 1 1 d .
Zn2 Zn -0.21211(3) 0.671828(12) 0.52326(2) 0.02072(11) Uani 1 1 d .
O1 O 0.13586(18) 0.68607(7) 0.48132(13) 0.0276(4) Uani 1 1 d .
O2 O 0.1367(2) 0.76034(8) 0.44411(14) 0.0350(5) Uani 1 1 d .
O3 O 0.4701(2) 0.81272(8) 0.67852(15) 0.0341(5) Uani 1 1 d .
O4 O 0.45115(17) 0.78799(7) 0.81935(13) 0.0256(4) Uani 1 1 d .
O5 O 0.23566(18) 0.81813(7) 0.89674(13) 0.0265(4) Uani 1 1 d .
O6 O 0.2164(2) 0.74473(8) 0.93656(14) 0.0317(5) Uani 1 1 d .
O7 O -0.10843(18) 0.69142(8) 0.70134(14) 0.0291(4) Uani 1 1 d .
O8 O -0.08704(18) 0.71523(7) 0.55969(13) 0.0255(4) Uani 1 1 d .
O9 O 0.01806(18) 0.60890(7) 0.36932(13) 0.0258(4) Uani 1 1 d .
O10 O 0.20300(19) 0.58787(8) 0.41491(16) 0.0339(5) Uani 1 1 d .
O11 O -0.25735(19) 0.57430(8) 0.43595(15) 0.0325(5) Uani 1 1 d .
O12 O -0.13210(19) 0.61172(7) 0.53194(13) 0.0272(4) Uani 1 1 d .
N1 N 0.2451(2) 0.67152(9) 0.28958(17) 0.0267(5) Uani 1 1 d .
N2 N 0.8090(2) 0.60563(9) 0.12562(18) 0.0315(6) Uani 1 1 d .
N3 N 0.9355(2) 0.38495(9) 0.23689(18) 0.0303(5) Uani 1 1 d .
N4 N 0.3717(2) 0.33628(9) 0.41525(17) 0.0280(5) Uani 1 1 d .
C1 C 0.3444(3) 0.66860(11) 0.3438(2) 0.0287(6) Uani 1 1 d .
H1A H 0.3372 0.6746 0.4067 0.034 Uiso 1 1 calc R
C2 C 0.4553(3) 0.65729(11) 0.3120(2) 0.0292(6) Uani 1 1 d .
H2A H 0.5228 0.6556 0.3527 0.035 Uiso 1 1 calc R
C3 C 0.4696(3) 0.64827(10) 0.2208(2) 0.0265(6) Uani 1 1 d .
C4 C 0.3683(3) 0.65369(12) 0.1642(2) 0.0335(7) Uani 1 1 d .
H4A H 0.3743 0.6497 0.1006 0.040 Uiso 1 1 calc R
C5 C 0.2589(3) 0.66486(12) 0.2009(2) 0.0332(7) Uani 1 1 d .
H5A H 0.1906 0.6679 0.1613 0.040 Uiso 1 1 calc R
C6 C 0.5880(3) 0.63339(10) 0.1865(2) 0.0273(6) Uani 1 1 d .
C7 C 0.6193(3) 0.64029(12) 0.0968(2) 0.0321(7) Uani 1 1 d .
H7A H 0.5644 0.6547 0.0555 0.039 Uiso 1 1 calc R
C8 C 0.7302(3) 0.62610(12) 0.0684(2) 0.0347(7) Uani 1 1 d .
H8A H 0.7512 0.6309 0.0072 0.042 Uiso 1 1 calc R
C9 C 0.7816(3) 0.59893(11) 0.2129(2) 0.0314(6) Uani 1 1 d .
H9A H 0.8387 0.5849 0.2531 0.038 Uiso 1 1 calc R
C10 C 0.6721(3) 0.61212(11) 0.2442(2) 0.0293(6) Uani 1 1 d .
H10A H 0.6533 0.6067 0.3056 0.035 Uiso 1 1 calc R
C11 C 0.9313(3) 0.59219(12) 0.0949(3) 0.0405(8) Uani 1 1 d .
H11A H 0.9919 0.6132 0.1228 0.049 Uiso 1 1 calc R
H11B H 0.9343 0.5959 0.0284 0.049 Uiso 1 1 calc R
C12 C 0.9628(3) 0.54331(12) 0.1196(2) 0.0346(7) Uani 1 1 d .
C13 C 1.0576(3) 0.53403(13) 0.1790(2) 0.0422(8) Uani 1 1 d .
H13A H 1.1037 0.5587 0.2039 0.051 Uiso 1 1 calc R
C14 C 1.0864(3) 0.48880(13) 0.2027(2) 0.0420(8) Uani 1 1 d .
H14A H 1.1513 0.4828 0.2442 0.050 Uiso 1 1 calc R
C15 C 1.0203(3) 0.45266(12) 0.1658(2) 0.0339(7) Uani 1 1 d .
C16 C 0.9272(3) 0.46203(13) 0.1039(2) 0.0391(7) Uani 1 1 d .
H16A H 0.8832 0.4373 0.0770 0.047 Uiso 1 1 calc R
C17 C 0.8982(3) 0.50693(13) 0.0812(3) 0.0409(8) Uani 1 1 d .
H17A H 0.8338 0.5129 0.0393 0.049 Uiso 1 1 calc R
C18 C 1.0460(3) 0.40307(12) 0.1948(2) 0.0362(7) Uani 1 1 d .
H18A H 1.0664 0.3841 0.1416 0.043 Uiso 1 1 calc R
H18B H 1.1146 0.4021 0.2388 0.043 Uiso 1 1 calc R
C19 C 0.8525(3) 0.36308(11) 0.1853(2) 0.0342(7) Uani 1 1 d .
H19A H 0.8695 0.3555 0.1244 0.041 Uiso 1 1 calc R
C20 C 0.7434(3) 0.35161(11) 0.2199(2) 0.0322(6) Uani 1 1 d .
H20A H 0.6849 0.3362 0.1829 0.039 Uiso 1 1 calc R
C21 C 0.7181(3) 0.36249(11) 0.3086(2) 0.0279(6) Uani 1 1 d .
C22 C 0.8083(3) 0.38320(12) 0.3618(2) 0.0322(7) Uani 1 1 d .
H22A H 0.7953 0.3896 0.4239 0.039 Uiso 1 1 calc R
C23 C 0.9157(3) 0.39432(12) 0.3243(2) 0.0338(7) Uani 1 1 d .
H23A H 0.9768 0.4088 0.3604 0.041 Uiso 1 1 calc R
C24 C 0.5982(3) 0.35271(11) 0.3462(2) 0.0281(6) Uani 1 1 d .
C25 C 0.5201(3) 0.32083(12) 0.3064(2) 0.0317(7) Uani 1 1 d .
H25A H 0.5429 0.3043 0.2541 0.038 Uiso 1 1 calc R
C26 C 0.4088(3) 0.31330(11) 0.3435(2) 0.0318(6) Uani 1 1 d .
H26A H 0.3570 0.2908 0.3166 0.038 Uiso 1 1 calc R
C27 C 0.4468(3) 0.36819(13) 0.4532(2) 0.0364(7) Uani 1 1 d .
H27A H 0.4204 0.3853 0.5038 0.044 Uiso 1 1 calc R
C28 C 0.5595(3) 0.37670(13) 0.4210(2) 0.0381(7) Uani 1 1 d .
H28A H 0.6104 0.3989 0.4499 0.046 Uiso 1 1 calc R
C29 C 0.1389(2) 0.72864(10) 0.50058(19) 0.0250(6) Uani 1 1 d .
C30 C 0.1557(3) 0.74067(10) 0.59935(18) 0.0237(5) Uani 1 1 d .
C31 C 0.2649(3) 0.76069(10) 0.62541(19) 0.0244(6) Uani 1 1 d .
H31A H 0.3227 0.7667 0.5807 0.029 Uiso 1 1 calc R
C32 C 0.2918(3) 0.77218(10) 0.71542(19) 0.0236(5) Uani 1 1 d .
C33 C 0.2058(2) 0.76334(9) 0.78045(18) 0.0225(5) Uani 1 1 d .
C34 C 0.0962(2) 0.74317(10) 0.75456(19) 0.0235(5) Uani 1 1 d .
H34A H 0.0386 0.7368 0.7992 0.028 Uiso 1 1 calc R
C35 C 0.0698(2) 0.73215(9) 0.66455(18) 0.0222(5) Uani 1 1 d .
C36 C 0.4131(3) 0.79302(10) 0.73834(19) 0.0245(6) Uani 1 1 d .
C37 C 0.2222(2) 0.77571(10) 0.87932(18) 0.0236(6) Uani 1 1 d .
C38 C -0.0514(2) 0.71119(9) 0.64178(19) 0.0224(5) Uani 1 1 d .
C39 C 0.0923(3) 0.58184(10) 0.40998(19) 0.0255(6) Uani 1 1 d .
C40 C 0.0411(3) 0.53995(10) 0.45636(19) 0.0251(6) Uani 1 1 d .
C41 C -0.0773(3) 0.53764(10) 0.48645(19) 0.0247(6) Uani 1 1 d .
C42 C -0.1630(3) 0.57769(10) 0.48175(19) 0.0261(6) Uani 1 1 d .
C43 C 0.1166(3) 0.50223(10) 0.47113(19) 0.0260(6) Uani 1 1 d .
H43A H 0.1972 0.5038 0.4517 0.031 Uiso 1 1 calc R
O1W O 0.5478(3) 0.81936(11) 0.4969(2) 0.0628(9) Uani 1 1 d D
H1B H 0.597(4) 0.7998(15) 0.481(3) 0.094 Uiso 1 1 d D
H1C H 0.516(5) 0.8141(18) 0.546(2) 0.094 Uiso 1 1 d D
O2W O 0.5756(2) 0.31206(9) 0.05589(17) 0.0398(5) Uani 1 1 d D
H2C H 0.6383(19) 0.2979(12) 0.046(3) 0.060 Uiso 1 1 d D
H2B H 0.515(2) 0.2955(11) 0.057(3) 0.060 Uiso 1 1 d D
O3W O 0.3642(4) 0.54310(17) 0.2998(3) 0.0910(12) Uani 1 1 d D
H3A H 0.416(5) 0.539(3) 0.341(3) 0.137 Uiso 1 1 d D
H3B H 0.307(5) 0.559(2) 0.317(4) 0.137 Uiso 1 1 d D
O4W O 0.2490(3) 0.32943(10) 0.1458(2) 0.0424(10) Uani 0.868(9) 1 d PU
O4B O 0.160(2) 0.3115(9) 0.1156(14) 0.058(8) Uani 0.132(9) 1 d PU
O5W O 0.5639(6) 0.5070(2) 0.4057(5) 0.137(3) Uani 0.879(11) 1 d PU
O5B O 0.448(4) 0.496(2) 0.423(4) 0.150(16) Uani 0.121(11) 1 d PU
O6W O 0.4245(14) 0.5385(3) 0.1177(7) 0.134(5) Uani 0.541(7) 1 d PU
O6B O 0.3641(12) 0.5188(9) 0.1193(13) 0.206(9) Uani 0.459(7) 1 d PU
O7W O 0.3547(8) 0.4590(2) 0.0295(6) 0.102(3) Uani 0.541(7) 1 d PU
O7B O 0.3918(8) 0.4919(5) -0.0989(10) 0.122(5) Uani 0.459(7) 1 d PU
O8W O 0.6586(9) 0.4100(4) 0.0368(7) 0.104(3) Uani 0.541(7) 1 d PU
O8B O 0.564(2) 0.4135(10) 0.0577(19) 0.248(11) Uani 0.459(7) 1 d PU
O9W O 0.5908(8) 0.4544(3) 0.2379(9) 0.118(4) Uani 0.60 1 d PU
O9C O 0.606(4) 0.486(2) 0.182(2) 0.19(2) Uani 0.20 1 d P
O9B O 0.672(3) 0.4915(10) 0.351(2) 0.138(10) Uani 0.20 1 d PU
O10W O 0.4477(8) 0.3874(3) 0.1367(5) 0.082(2) Uani 0.541(7) 1 d PU
O10B O 0.3534(10) 0.4143(4) 0.1727(10) 0.123(5) Uani 0.459(7) 1 d PU
O11W O 0.319(3) 0.4367(13) 0.313(3) 0.23(2) Uani 0.25 1 d P

loop_
_atom_site_aniso_label
_atom_site_aniso_U_11
_atom_site_aniso_U_22
_atom_site_aniso_U_33
_atom_site_aniso_U_23
_atom_site_aniso_U_13
_atom_site_aniso_U_12
Zn1 0.01762(19) 0.0235(2) 0.01953(18) 0.00125(13) -0.00151(13) 0.00054(13)
Zn2 0.01643(19) 0.0244(2) 0.02120(19) 0.00282(13) -0.00206(14) -0.00150(13)
O1 0.0259(10) 0.0337(11) 0.0229(9) -0.0030(8) -0.0053(8) 0.0013(9)
O2 0.0396(12) 0.0389(12) 0.0262(10) 0.0059(9) -0.0035(9) -0.0130(10)
O3 0.0279(11) 0.0454(13) 0.0288(11) 0.0030(10) -0.0018(9) -0.0133(10)
O4 0.0213(9) 0.0276(10) 0.0275(10) 0.0001(8) -0.0041(8) -0.0042(8)
O5 0.0261(10) 0.0278(10) 0.0254(10) -0.0053(8) -0.0069(8) 0.0029(8)
O6 0.0340(11) 0.0363(12) 0.0245(10) 0.0041(9) -0.0030(8) -0.0100(9)
O7 0.0250(10) 0.0369(12) 0.0255(10) 0.0006(9) 0.0011(8) -0.0076(9)
O8 0.0228(9) 0.0281(10) 0.0251(9) 0.0024(8) -0.0068(8) -0.0043(8)
O9 0.0258(10) 0.0240(10) 0.0274(10) 0.0046(8) -0.0044(8) -0.0009(8)
O10 0.0264(11) 0.0320(11) 0.0433(12) 0.0083(9) -0.0028(9) -0.0014(9)
O11 0.0301(11) 0.0307(11) 0.0362(11) 0.0034(9) -0.0113(9) 0.0001(9)
O12 0.0290(10) 0.0265(10) 0.0260(10) 0.0003(8) -0.0039(8) 0.0042(8)
N1 0.0231(12) 0.0317(13) 0.0254(12) 0.0017(10) 0.0028(9) -0.0010(10)
N2 0.0320(14) 0.0302(13) 0.0326(13) 0.0021(11) 0.0088(11) 0.0052(11)
N3 0.0240(12) 0.0315(13) 0.0355(13) 0.0074(11) 0.0043(10) 0.0041(10)
N4 0.0225(12) 0.0350(13) 0.0264(12) 0.0033(10) 0.0009(10) -0.0015(10)
C1 0.0251(14) 0.0356(16) 0.0253(14) -0.0032(12) -0.0014(11) -0.0033(12)
C2 0.0221(14) 0.0358(16) 0.0292(14) -0.0021(12) -0.0045(11) -0.0011(12)
C3 0.0235(14) 0.0277(14) 0.0281(14) 0.0013(11) -0.0007(11) -0.0024(11)
C4 0.0280(15) 0.0469(19) 0.0256(14) 0.0059(13) 0.0000(12) 0.0055(14)
C5 0.0264(15) 0.0461(19) 0.0269(15) 0.0063(13) -0.0021(12) 0.0037(13)
C6 0.0257(14) 0.0280(14) 0.0281(14) -0.0013(11) 0.0000(11) -0.0007(11)
C7 0.0344(16) 0.0369(17) 0.0250(14) 0.0015(12) 0.0000(12) 0.0050(13)
C8 0.0425(18) 0.0360(17) 0.0260(14) 0.0036(13) 0.0068(13) 0.0054(14)
C9 0.0316(16) 0.0331(16) 0.0295(15) 0.0014(12) -0.0005(12) 0.0048(13)
C10 0.0295(15) 0.0320(15) 0.0261(14) 0.0002(12) -0.0011(11) 0.0020(12)
C11 0.0348(18) 0.0379(18) 0.050(2) 0.0061(15) 0.0151(15) 0.0061(14)
C12 0.0350(17) 0.0343(17) 0.0352(16) 0.0003(13) 0.0134(13) 0.0047(13)
C13 0.048(2) 0.0392(19) 0.0397(18) -0.0061(15) -0.0015(15) -0.0006(16)
C14 0.0412(19) 0.045(2) 0.0399(18) 0.0017(15) -0.0043(15) 0.0023(16)
C15 0.0312(16) 0.0351(17) 0.0357(16) 0.0036(13) 0.0095(13) 0.0042(13)
C16 0.0361(18) 0.0366(18) 0.0445(19) 0.0047(15) 0.0016(14) -0.0021(14)
C17 0.0318(17) 0.0424(19) 0.049(2) 0.0074(16) 0.0009(15) 0.0016(14)
C18 0.0288(16) 0.0388(18) 0.0414(18) 0.0083(14) 0.0098(13) 0.0038(13)
C19 0.0380(17) 0.0317(16) 0.0332(16) 0.0003(13) 0.0072(13) 0.0027(13)
C20 0.0317(16) 0.0332(16) 0.0319(15) -0.0018(13) 0.0032(12) -0.0018(13)
C21 0.0249(14) 0.0306(15) 0.0282(14) 0.0020(12) 0.0012(11) 0.0016(12)
C22 0.0266(15) 0.0440(18) 0.0258(14) 0.0044(13) 0.0000(11) -0.0001(13)
C23 0.0231(14) 0.0444(18) 0.0338(16) 0.0053(14) -0.0019(12) -0.0015(13)
C24 0.0240(14) 0.0307(15) 0.0295(14) 0.0017(12) 0.0003(11) 0.0001(12)
C25 0.0288(16) 0.0377(17) 0.0286(15) -0.0047(13) 0.0005(12) 0.0003(13)
C26 0.0258(15) 0.0334(16) 0.0362(16) -0.0037(13) -0.0025(12) -0.0041(12)
C27 0.0303(16) 0.046(2) 0.0328(16) -0.0100(14) 0.0037(13) -0.0058(14)
C28 0.0292(16) 0.0457(19) 0.0394(17) -0.0090(15) 0.0037(13) -0.0097(14)
C29 0.0179(13) 0.0332(15) 0.0240(13) -0.0003(11) 0.0009(10) -0.0043(11)
C30 0.0238(14) 0.0237(13) 0.0235(13) -0.0006(10) -0.0016(10) -0.0018(11)
C31 0.0224(13) 0.0279(14) 0.0228(13) -0.0001(11) -0.0024(10) -0.0023(11)
C32 0.0227(13) 0.0233(13) 0.0247(13) -0.0012(10) -0.0036(10) -0.0019(11)
C33 0.0216(13) 0.0214(13) 0.0242(13) -0.0005(10) -0.0028(10) -0.0016(10)
C34 0.0206(13) 0.0242(13) 0.0257(13) -0.0004(11) 0.0003(10) 0.0002(11)
C35 0.0229(13) 0.0204(12) 0.0230(13) -0.0015(10) -0.0033(10) 0.0003(10)
C36 0.0215(13) 0.0244(13) 0.0273(13) -0.0035(11) -0.0025(11) -0.0035(11)
C37 0.0163(12) 0.0311(15) 0.0232(13) -0.0018(11) -0.0040(10) 0.0002(11)
C38 0.0183(12) 0.0223(13) 0.0264(13) -0.0024(10) -0.0013(10) 0.0012(10)
C39 0.0276(14) 0.0241(13) 0.0245(13) -0.0001(11) -0.0029(11) 0.0000(11)
C40 0.0287(14) 0.0242(13) 0.0221(13) 0.0012(10) -0.0062(11) -0.0011(11)
C41 0.0267(14) 0.0228(13) 0.0244(13) 0.0007(11) -0.0066(11) 0.0005(11)
C42 0.0270(14) 0.0247(14) 0.0263(14) 0.0026(11) -0.0030(11) -0.0010(11)
C43 0.0255(14) 0.0270(14) 0.0253(13) 0.0025(11) -0.0035(11) -0.0011(11)
O1W 0.092(2) 0.0554(18) 0.0426(15) 0.0097(13) 0.0283(16) 0.0322(17)
O2W 0.0432(14) 0.0354(13) 0.0402(13) -0.0021(10) -0.0087(11) 0.0043(10)
O3W 0.088(3) 0.083(3) 0.104(3) -0.014(3) 0.019(2) 0.012(2)
O4W 0.047(2) 0.0402(17) 0.0411(17) 0.0026(12) 0.0144(14) 0.0084(13)
O4B 0.062(16) 0.080(16) 0.032(10) -0.002(10) 0.010(10) 0.031(13)
O5W 0.120(5) 0.080(4) 0.204(7) 0.049(4) -0.096(5) -0.048(3)
O5B 0.09(2) 0.19(3) 0.17(3) 0.09(3) -0.02(2) -0.07(2)
O6W 0.247(15) 0.058(5) 0.098(6) -0.032(4) 0.026(8) -0.074(7)
O6B 0.078(9) 0.38(3) 0.159(13) 0.116(16) 0.031(8) 0.073(12)
O7W 0.119(6) 0.051(4) 0.132(7) -0.038(4) -0.091(5) 0.013(4)
O7B 0.047(5) 0.167(11) 0.151(11) -0.064(9) 0.000(6) 0.019(6)
O8W 0.096(6) 0.097(6) 0.116(7) -0.017(5) -0.033(6) -0.011(6)
O8B 0.19(2) 0.24(2) 0.31(3) -0.036(19) -0.04(2) 0.009(19)
O9W 0.091(6) 0.059(4) 0.202(11) -0.025(5) -0.038(7) 0.021(4)
O9C 0.18(4) 0.30(6) 0.10(2) -0.10(3) -0.04(2) 0.11(4)
O9B 0.106(18) 0.111(19) 0.19(2) -0.003(18) -0.083(18) -0.018(15)
O10W 0.095(6) 0.082(5) 0.070(4) 0.011(4) -0.012(4) -0.008(4)
O10B 0.084(7) 0.078(7) 0.206(13) -0.002(7) -0.005(8) -0.003(5)
O11W 0.24(4) 0.21(3) 0.26(4) 0.11(3) 0.04(3) 0.14(3)

loop_
_atom_type_symbol
_atom_type_description
_atom_type_scat_dispersion_real
_atom_type_scat_dispersion_imag
_atom_type_scat_source
C C 0.0181 0.0091 'International Tables Vol C Tables 4.2.6.8 and 6.1.1.4'
H H 0.0000 0.0000 'International Tables Vol C Tables 4.2.6.8 and 6.1.1.4'
N N 0.0311 0.0180 'International Tables Vol C Tables 4.2.6.8 and 6.1.1.4'
O O 0.0492 0.0322 'International Tables Vol C Tables 4.2.6.8 and 6.1.1.4'
Zn Zn -1.5491 0.6778 'International Tables Vol C Tables 4.2.6.8 and 6.1.1.4'

loop_
_geom_angle_atom_site_label_1
_geom_angle_atom_site_label_2
_geom_angle_atom_site_label_3
_geom_angle
_geom_angle_site_symmetry_1
_geom_angle_site_symmetry_3
O4 Zn1 O1 109.26(9) 4_575 .
O4 Zn1 O9 106.83(8) 4_575 .
O1 Zn1 O9 100.92(9) . .
O4 Zn1 N1 122.85(9) 4_575 .
O1 Zn1 N1 102.61(10) . .
O9 Zn1 N1 112.10(9) . .
O8 Zn2 O12 103.76(9) . .
O8 Zn2 O5 111.04(8) . 4_575
O12 Zn2 O5 108.44(9) . 4_575
O8 Zn2 N4 125.44(10) . 3_566
O12 Zn2 N4 105.59(10) . 3_566
O5 Zn2 N4 101.73(9) 4_575 3_566
C29 O1 Zn1 114.73(18) . .
C36 O4 Zn1 114.92(18) . 4_676
C37 O5 Zn2 111.60(18) . 4_676
C38 O8 Zn2 114.03(18) . .
C39 O9 Zn1 112.01(18) . .
C42 O12 Zn2 122.38(18) . .
C5 N1 C1 117.4(3) . .
C5 N1 Zn1 126.0(2) . .
C1 N1 Zn1 115.2(2) . .
C8 N2 C9 120.5(3) . .
C8 N2 C11 120.5(3) . .
C9 N2 C11 118.9(3) . .
C19 N3 C23 121.0(3) . .
C19 N3 C18 119.5(3) . .
C23 N3 C18 119.3(3) . .
C26 N4 C27 118.1(3) . .
C26 N4 Zn2 126.4(2) . 3_566
C27 N4 Zn2 115.4(2) . 3_566
N1 C1 C2 122.7(3) . .
N1 C1 H1A 118.7 . .
C2 C1 H1A 118.7 . .
C1 C2 C3 120.4(3) . .
C1 C2 H2A 119.8 . .
C3 C2 H2A 119.8 . .
C2 C3 C4 116.7(3) . .
C2 C3 C6 120.8(3) . .
C4 C3 C6 122.5(3) . .
C5 C4 C3 119.7(3) . .
C5 C4 H4A 120.1 . .
C3 C4 H4A 120.1 . .
N1 C5 C4 122.9(3) . .
N1 C5 H5A 118.6 . .
C4 C5 H5A 118.6 . .
C10 C6 C7 117.7(3) . .
C10 C6 C3 120.4(3) . .
C7 C6 C3 121.9(3) . .
C8 C7 C6 119.8(3) . .
C8 C7 H7A 120.1 . .
C6 C7 H7A 120.1 . .
N2 C8 C7 121.0(3) . .
N2 C8 H8A 119.5 . .
C7 C8 H8A 119.5 . .
N2 C9 C10 120.6(3) . .
N2 C9 H9A 119.7 . .
C10 C9 H9A 119.7 . .
C9 C10 C6 120.4(3) . .
C9 C10 H10A 119.8 . .
C6 C10 H10A 119.8 . .
N2 C11 C12 112.4(3) . .
N2 C11 H11A 109.1 . .
C12 C11 H11A 109.1 . .
N2 C11 H11B 109.1 . .
C12 C11 H11B 109.1 . .
H11A C11 H11B 107.9 . .
C13 C12 C17 119.3(3) . .
C13 C12 C11 120.5(3) . .
C17 C12 C11 120.2(3) . .
C12 C13 C14 120.7(3) . .
C12 C13 H13A 119.7 . .
C14 C13 H13A 119.7 . .
C15 C14 C13 119.9(3) . .
C15 C14 H14A 120.1 . .
C13 C14 H14A 120.1 . .
C14 C15 C16 119.3(3) . .
C14 C15 C18 120.7(3) . .
C16 C15 C18 120.0(3) . .
C17 C16 C15 120.7(3) . .
C17 C16 H16A 119.7 . .
C15 C16 H16A 119.7 . .
C16 C17 C12 120.1(3) . .
C16 C17 H17A 119.9 . .
C12 C17 H17A 119.9 . .
N3 C18 C15 107.4(3) . .
N3 C18 H18A 110.2 . .
C15 C18 H18A 110.2 . .
N3 C18 H18B 110.2 . .
C15 C18 H18B 110.2 . .
H18A C18 H18B 108.5 . .
N3 C19 C20 120.3(3) . .
N3 C19 H19A 119.8 . .
C20 C19 H19A 119.8 . .
C19 C20 C21 120.2(3) . .
C19 C20 H20A 119.9 . .
C21 C20 H20A 119.9 . .
C20 C21 C22 118.1(3) . .
C20 C21 C24 121.2(3) . .
C22 C21 C24 120.7(3) . .
C23 C22 C21 119.7(3) . .
C23 C22 H22A 120.2 . .
C21 C22 H22A 120.2 . .
N3 C23 C22 120.6(3) . .
N3 C23 H23A 119.7 . .
C22 C23 H23A 119.7 . .
C28 C24 C25 117.9(3) . .
C28 C24 C21 120.3(3) . .
C25 C24 C21 121.7(3) . .
C26 C25 C24 119.5(3) . .
C26 C25 H25A 120.2 . .
C24 C25 H25A 120.2 . .
N4 C26 C25 122.5(3) . .
N4 C26 H26A 118.8 . .
C25 C26 H26A 118.8 . .
N4 C27 C28 122.4(3) . .
N4 C27 H27A 118.8 . .
C28 C27 H27A 118.8 . .
C27 C28 C24 119.5(3) . .
C27 C28 H28A 120.3 . .
C24 C28 H28A 120.3 . .
O2 C29 O1 124.8(3) . .
O2 C29 C30 118.6(3) . .
O1 C29 C30 116.4(2) . .
C31 C30 C35 119.4(3) . .
C31 C30 C29 116.7(2) . .
C35 C30 C29 123.9(2) . .
C30 C31 C32 121.7(3) . .
C30 C31 H31A 119.1 . .
C32 C31 H31A 119.1 . .
C31 C32 C33 118.6(3) . .
C31 C32 C36 118.5(3) . .
C33 C32 C36 122.9(2) . .
C34 C33 C32 119.8(3) . .
C34 C33 C37 116.5(2) . .
C32 C33 C37 123.7(2) . .
C35 C34 C33 121.2(3) . .
C35 C34 H34A 119.4 . .
C33 C34 H34A 119.4 . .
C34 C35 C30 119.2(3) . .
C34 C35 C38 118.1(2) . .
C30 C35 C38 122.8(2) . .
O3 C36 O4 124.2(3) . .
O3 C36 C32 119.7(3) . .
O4 C36 C32 116.1(2) . .
O6 C37 O5 125.1(3) . .
O6 C37 C33 118.8(3) . .
O5 C37 C33 116.0(2) . .
O7 C38 O8 124.6(3) . .
O7 C38 C35 120.0(2) . .
O8 C38 C35 115.4(2) . .
O10 C39 O9 124.6(3) . .
O10 C39 C40 118.1(3) . .
O9 C39 C40 117.4(3) . .
C43 C40 C41 118.7(3) . .
C43 C40 C39 117.9(3) . .
C41 C40 C39 123.4(3) . .
C43 C41 C40 119.5(3) 3_566 .
C43 C41 C42 117.1(3) 3_566 .
C40 C41 C42 123.2(3) . .
O11 C42 O12 126.2(3) . .
O11 C42 C41 119.4(3) . .
O12 C42 C41 114.2(2) . .
C41 C43 C40 121.8(3) 3_566 .
C41 C43 H43A 119.1 3_566 .
C40 C43 H43A 119.1 . .
H1B O1W H1C 115(2) . .
H2C O2W H2B 113.8(19) . .
H3A O3W H3B 112.0(19) . .
O5B O5W O9B 142(3) . .
O9W O9C O7B 159(4) . 3_665

loop_
_geom_bond_atom_site_label_1
_geom_bond_atom_site_label_2
_geom_bond_distance
_geom_bond_site_symmetry_2
Zn1 O4 1.9511(19) 4_575
Zn1 O1 1.975(2) .
Zn1 O9 1.990(2) .
Zn1 N1 2.049(2) .
Zn2 O8 1.941(2) .
Zn2 O12 1.960(2) .
Zn2 O5 1.964(2) 4_575
Zn2 N4 2.030(2) 3_566
O1 C29 1.268(4) .
O2 C29 1.241(4) .
O3 C36 1.241(4) .
O4 C36 1.267(3) .
O4 Zn1 1.9511(19) 4_676
O5 C37 1.265(4) .
O5 Zn2 1.964(2) 4_676
O6 C37 1.237(4) .
O7 C38 1.239(3) .
O8 C38 1.271(3) .
O9 C39 1.278(4) .
O10 C39 1.244(4) .
O11 C42 1.238(4) .
O12 C42 1.276(4) .
N1 C5 1.338(4) .
N1 C1 1.350(4) .
N2 C8 1.340(4) .
N2 C9 1.347(4) .
N2 C11 1.497(4) .
N3 C19 1.341(4) .
N3 C23 1.344(4) .
N3 C18 1.488(4) .
N4 C26 1.327(4) .
N4 C27 1.357(4) .
N4 Zn2 2.030(2) 3_566
C1 C2 1.372(4) .
C1 H1A 0.9500 .
C2 C3 1.386(4) .
C2 H2A 0.9500 .
C3 C4 1.395(4) .
C3 C6 1.487(4) .
C4 C5 1.384(4) .
C4 H4A 0.9500 .
C5 H5A 0.9500 .
C6 C10 1.393(4) .
C6 C7 1.394(4) .
C7 C8 1.377(5) .
C7 H7A 0.9500 .
C8 H8A 0.9500 .
C9 C10 1.369(4) .
C9 H9A 0.9500 .
C10 H10A 0.9500 .
C11 C12 1.503(5) .
C11 H11A 0.9900 .
C11 H11B 0.9900 .
C12 C13 1.380(5) .
C12 C17 1.389(5) .
C13 C14 1.393(5) .
C13 H13A 0.9500 .
C14 C15 1.384(5) .
C14 H14A 0.9500 .
C15 C16 1.389(5) .
C15 C18 1.525(5) .
C16 C17 1.381(5) .
C16 H16A 0.9500 .
C17 H17A 0.9500 .
C18 H18A 0.9900 .
C18 H18B 0.9900 .
C19 C20 1.371(5) .
C19 H19A 0.9500 .
C20 C21 1.384(4) .
C20 H20A 0.9500 .
C21 C22 1.394(4) .
C21 C24 1.486(4) .
C22 C23 1.369(4) .
C22 H22A 0.9500 .
C23 H23A 0.9500 .
C24 C28 1.384(4) .
C24 C25 1.389(4) .
C25 C26 1.385(4) .
C25 H25A 0.9500 .
C26 H26A 0.9500 .
C27 C28 1.375(5) .
C27 H27A 0.9500 .
C28 H28A 0.9500 .
C29 C30 1.507(4) .
C30 C31 1.392(4) .
C30 C35 1.397(4) .
C31 C32 1.396(4) .
C31 H31A 0.9500 .
C32 C33 1.397(4) .
C32 C36 1.509(4) .
C33 C34 1.396(4) .
C33 C37 1.511(4) .
C34 C35 1.391(4) .
C34 H34A 0.9500 .
C35 C38 1.509(4) .
C39 C40 1.514(4) .
C40 C43 1.393(4) .
C40 C41 1.402(4) .
C41 C43 1.392(4) 3_566
C41 C42 1.503(4) .
C43 C41 1.392(4) 3_566
C43 H43A 0.9500 .
O1W H1B 0.823(10) .
O1W H1C 0.825(10) .
O2W H2C 0.826(10) .
O2W H2B 0.828(10) .
O3W H3A 0.836(10) .
O3W H3B 0.834(10) .
O4W O4B 1.19(3) .
O5W O5B 1.36(4) .
O5W O9B 1.54(4) .
O6W O6B 0.88(2) .
O7B O9C 1.39(5) 3_665
O8W O8B 1.11(2) .
O9W O9C 1.24(6) .
O9C O7B 1.39(5) 3_665
O10W O10B 1.422(13) .
